data_2241699
loop_
_publ_author_name
'Diop, Mouhamadou Birame'
'Diop, Libasse'
'Oliver, Allen G.'

_publ_section_title
;
 Crystal structure of bis(2-methyl-1<i>H</i>-imidazol-3-ium)
 \m-oxalato-bis[<i>n</i>-butyltrichloridostannate(IV)]
;
_journal_coeditor_code WM5293
_journal_issue 6
_journal_name_full 'Acta Crystallographica Section E'
_journal_page_first 858
_journal_page_last 860
_journal_paper_doi 10.1107/S2056989016008434
_journal_volume 72
_journal_year 2016
_chemical_formula_iupac '(C4 H7 N2)2 [Sn2 (C4 H9)2 (C2 O4) Cl6]'
_chemical_formula_moiety '2(C4 H7 N2 +), C10 H18 Cl6 O4 Sn2 2-'
_chemical_formula_sum 'C18 H32 Cl6 N4 O4 Sn2'
_chemical_formula_weight 818.60
_chemical_name_systematic
;
Bis(2-methyl-1<i>H</i>-imidazol-3-ium)
\m-oxalato-bis[<i>n</i>-butyltrichloridostannate(IV)]
;
_space_group_crystal_system monoclinic
_space_group_IT_number 14
_space_group_name_Hall '-P 2ybc'
_space_group_name_H-M_alt 'P 1 21/c 1'
_symmetry_space_group_name_Hall '-P 2ybc'
_symmetry_space_group_name_H-M 'P 1 21/c 1'
_atom_sites_solution_hydrogens mixed
_atom_sites_solution_primary vecmap
_atom_sites_solution_secondary difmap
_audit_creation_method SHELXL-2014/7
_cell_angle_alpha 90
_cell_angle_beta 100.4530(10)
_cell_angle_gamma 90
_cell_formula_units_Z 2
_cell_length_a 13.4674(5)
_cell_length_b 11.4709(4)
_cell_length_c 10.2030(3)
_cell_measurement_reflns_used 9885
_cell_measurement_temperature 200(2)
_cell_measurement_theta_max 28.32
_cell_measurement_theta_min 2.69
_cell_volume 1550.03(9)
_computing_cell_refinement
;
SAINT (Bruker, 2015)
;
_computing_data_collection
;
APEX2 (Bruker, 2015)
;
_computing_data_reduction
;
SAINT (Bruker, 2015)
;
_computing_molecular_graphics
;
XP (Sheldrick, 2008)
;
_computing_publication_material
;
<i>CIFTAB</i> (Sheldrick, 2008) and publCIF (Westrip, 2010)
;
_computing_structure_refinement
;
SHELXL2014 (Sheldrick, 2015<i>b</i>)
;
_computing_structure_solution
;
SHELXT2014 (Sheldrick, 2015<i>a</i>)
;
_diffrn_ambient_temperature 200(2)
_diffrn_detector_area_resol_mean 8.33
_diffrn_measured_fraction_theta_full 1.000
_diffrn_measured_fraction_theta_max 0.999
_diffrn_measurement_device_type 'Bruker Kappa X8 APEXII'
_diffrn_measurement_method 'combination of \w and \f-scans '
_diffrn_radiation_monochromator graphite
_diffrn_radiation_source 'fine-focus sealed tube'
_diffrn_radiation_type MoK\a
_diffrn_radiation_wavelength 0.71073
_diffrn_reflns_av_R_equivalents 0.0178
_diffrn_reflns_limit_h_max 13
_diffrn_reflns_limit_h_min -17
_diffrn_reflns_limit_k_max 15
_diffrn_reflns_limit_k_min -14
_diffrn_reflns_limit_l_max 13
_diffrn_reflns_limit_l_min -13
_diffrn_reflns_number 20211
_diffrn_reflns_theta_full 25.242
_diffrn_reflns_theta_max 28.337
_diffrn_reflns_theta_min 2.349
_exptl_absorpt_coefficient_mu 2.158
_exptl_absorpt_correction_T_max 0.8111
_exptl_absorpt_correction_T_min 0.6711
_exptl_absorpt_correction_type numerical
_exptl_absorpt_process_details
;
(<i>SADABS</i>; Krause <i>et al.</i>, 2015)
;
_exptl_crystal_colour colorless
_exptl_crystal_density_diffrn 1.754
_exptl_crystal_description block
_exptl_crystal_F_000 804
_exptl_crystal_size_max 0.291
_exptl_crystal_size_mid 0.183
_exptl_crystal_size_min 0.116
_refine_diff_density_max 0.687
_refine_diff_density_min -0.456
_refine_ls_extinction_method none
_refine_ls_goodness_of_fit_ref 1.057
_refine_ls_hydrogen_treatment mixed
_refine_ls_matrix_type full
_refine_ls_number_parameters 192
_refine_ls_number_reflns 3868
_refine_ls_number_restraints 18
_refine_ls_restrained_S_all 1.058
_refine_ls_R_factor_all 0.0241
_refine_ls_R_factor_gt 0.0210
_refine_ls_shift/su_max 0.022
_refine_ls_shift/su_mean 0.000
_refine_ls_structure_factor_coef Fsqd
_refine_ls_weighting_details 'w=1/[\s^2^(Fo^2^)+(0.0236P)^2^+0.9516P] where P=(Fo^2^+2Fc^2^)/3'
_refine_ls_weighting_scheme calc
_refine_ls_wR_factor_gt 0.0493
_refine_ls_wR_factor_ref 0.0511
_reflns_number_gt 3490
_reflns_number_total 3868
_reflns_threshold_expression 'I > 2\s(I)'
_cod_data_source_file wm5293sup1.cif
_cod_data_source_block I
_cod_database_code 2241699
_shelx_space_group_comment
;
The symmetry employed for this shelxl refinement is uniquely defined
by the following loop, which should always be used as a source of
symmetry information in preference to the above space-group names.
They are only intended as comments.
;
_shelx_estimated_absorpt_t_min 0.572
_shelx_estimated_absorpt_t_max 0.788

loop_
_space_group_symop_operation_xyz
'x, y, z'
'-x, y+1/2, -z+1/2'
'-x, -y, -z'
'x, -y-1/2, z-1/2'

loop_
_atom_site_type_symbol
_atom_site_label
_atom_site_fract_x
_atom_site_fract_y
_atom_site_fract_z
_atom_site_U_iso_or_equiv
_atom_site_adp_type
_atom_site_calc_flag
_atom_site_occupancy
_atom_site_disorder_assembly
_atom_site_disorder_group
Sn Sn1 0.71591(2) 0.52312(2) 0.53372(2) 0.03131(5) Uani d 1 . .
Cl Cl1 0.81275(4) 0.42161(6) 0.39795(5) 0.04767(13) Uani d 1 . .
Cl Cl2 0.71227(4) 0.35142(5) 0.67619(5) 0.04538(12) Uani d 1 . .
Cl Cl3 0.66628(5) 0.67332(6) 0.36433(6) 0.05395(15) Uani d 1 . .
O O1 0.58579(10) 0.43651(13) 0.41329(12) 0.0341(3) Uani d 1 . .
O O2 0.41920(10) 0.42053(12) 0.38137(13) 0.0339(3) Uani d 1 . .
C C1 0.50131(14) 0.45924(16) 0.44091(17) 0.0296(4) Uani d 1 . .
C C2 0.81592(17) 0.6238(2) 0.6744(2) 0.0465(5) Uani d 1 . .
H H2A 0.7753 0.6723 0.7251 0.056 Uiso calc 0.6667 A 1
H H2B 0.8569 0.5700 0.7383 0.056 Uiso calc 0.6667 A 1
H H2C 0.7810 0.6968 0.6911 0.056 Uiso calc 0.3333 B 2
H H2D 0.8300 0.5800 0.7594 0.056 Uiso calc 0.3333 B 2
C C3 0.8844(5) 0.7002(5) 0.6182(8) 0.0621(16) Uani d 0.6667 C 1
H H3A 0.8439 0.7537 0.5534 0.075 Uiso calc 0.6667 C 1
H H3B 0.9263 0.6520 0.5689 0.075 Uiso calc 0.6667 C 1
C C4 0.9514(6) 0.7697(7) 0.7186(9) 0.096(3) Uani d 0.6667 C 1
H H4A 0.9091 0.8112 0.7734 0.115 Uiso calc 0.6667 C 1
H H4B 0.9955 0.7154 0.7783 0.115 Uiso calc 0.6667 C 1
C C5 1.0148(5) 0.8544(6) 0.6693(11) 0.147(4) Uani d 0.6667 C 1
H H5A 1.0609 0.8144 0.6202 0.221 Uiso calc 0.6667 C 1
H H5B 1.0539 0.8973 0.7444 0.221 Uiso calc 0.6667 C 1
H H5C 0.9725 0.9090 0.6097 0.221 Uiso calc 0.6667 C 1
C C3A 0.9164(10) 0.6557(15) 0.6353(18) 0.089(5) Uani d 0.3333 C 2
H H3C 0.9050 0.7118 0.5603 0.107 Uiso calc 0.3333 C 2
H H3D 0.9483 0.5850 0.6057 0.107 Uiso calc 0.3333 C 2
C C4A 0.9967(9) 0.7180(13) 0.772(2) 0.125(6) Uani d 0.3333 C 2
H H4C 0.9875 0.6829 0.8578 0.150 Uiso calc 0.3333 C 2
H H4D 1.0686 0.7138 0.7634 0.150 Uiso calc 0.3333 C 2
C C5A 0.9606(11) 0.8257(19) 0.7572(18) 0.115(5) Uani d 0.3333 C 2
H H5D 1.0101 0.8801 0.8061 0.173 Uiso calc 0.3333 C 2
H H5E 0.8976 0.8304 0.7921 0.173 Uiso calc 0.3333 C 2
H H5F 0.9476 0.8462 0.6624 0.173 Uiso calc 0.3333 C 2
N N1 0.61980(17) 0.41626(18) 0.13231(19) 0.0462(5) Uani d 1 . .
H H1N 0.644(2) 0.434(3) 0.201(3) 0.059(9) Uiso d 1 . .
N N2 0.60535(16) 0.37133(18) -0.07045(18) 0.0463(5) Uani d 1 . .
H H2N 0.6237(19) 0.366(2) -0.137(2) 0.044(7) Uiso d 1 . .
C C6 0.6683(2) 0.4165(2) 0.0316(2) 0.0487(5) Uani d 1 . .
C C7 0.52646(18) 0.36986(19) 0.0958(2) 0.0438(5) Uani d 1 . .
H H7 0.4773 0.3595 0.1508 0.053 Uiso calc 1 . .
C C8 0.51718(18) 0.34151(19) -0.0328(2) 0.0438(5) Uani d 1 . .
H H8A 0.4600 0.3072 -0.0873 0.053 Uiso calc 1 . .
C C9 0.7714(3) 0.4571(4) 0.0320(3) 0.0894(12) Uani d 1 . .
H H9A 0.7993 0.4905 0.1193 0.134 Uiso calc 1 . .
H H9B 0.7707 0.5166 -0.0370 0.134 Uiso calc 1 . .
H H9C 0.8134 0.3913 0.0140 0.134 Uiso calc 1 . .

loop_
_atom_site_aniso_label
_atom_site_aniso_U_11
_atom_site_aniso_U_22
_atom_site_aniso_U_33
_atom_site_aniso_U_12
_atom_site_aniso_U_13
_atom_site_aniso_U_23
Sn1 0.02611(7) 0.04132(8) 0.02698(7) -0.00213(5) 0.00611(5) -0.00174(5)
Cl1 0.0358(3) 0.0706(4) 0.0385(3) 0.0073(2) 0.0116(2) -0.0100(2)
Cl2 0.0549(3) 0.0459(3) 0.0359(2) -0.0024(2) 0.0097(2) 0.0052(2)
Cl3 0.0489(3) 0.0611(4) 0.0522(3) 0.0034(3) 0.0101(3) 0.0221(3)
O1 0.0282(7) 0.0459(7) 0.0289(6) -0.0013(6) 0.0074(5) -0.0078(6)
O2 0.0286(7) 0.0432(8) 0.0304(6) -0.0032(6) 0.0065(5) -0.0085(6)
C1 0.0300(9) 0.0354(9) 0.0243(8) -0.0013(7) 0.0073(7) -0.0005(7)
C2 0.0365(11) 0.0579(14) 0.0445(11) -0.0075(10) 0.0058(9) -0.0150(10)
C3 0.045(3) 0.059(3) 0.078(3) -0.020(2) 0.000(3) 0.002(3)
C4 0.077(5) 0.080(5) 0.121(6) -0.043(4) -0.009(4) -0.041(4)
C5 0.061(4) 0.082(4) 0.283(12) -0.032(3) -0.009(5) -0.007(6)
C3A 0.050(8) 0.110(13) 0.111(12) -0.031(7) 0.024(7) -0.061(10)
C4A 0.053(7) 0.094(10) 0.233(19) 0.011(6) 0.042(9) -0.020(11)
C5A 0.058(8) 0.169(18) 0.122(13) -0.011(10) 0.027(8) -0.018(12)
N1 0.0598(13) 0.0507(11) 0.0279(9) -0.0053(9) 0.0073(8) -0.0023(8)
N2 0.0590(12) 0.0515(11) 0.0290(9) -0.0022(9) 0.0097(8) -0.0031(8)
C6 0.0551(14) 0.0579(14) 0.0330(10) -0.0088(11) 0.0080(9) 0.0010(9)
C7 0.0513(13) 0.0393(11) 0.0425(11) 0.0014(9) 0.0132(10) 0.0031(9)
C8 0.0495(12) 0.0363(10) 0.0443(11) -0.0019(9) 0.0050(10) -0.0012(9)
C9 0.063(2) 0.153(4) 0.0526(17) -0.038(2) 0.0123(14) -0.0002(19)

loop_
_atom_type_symbol
_atom_type_description
_atom_type_scat_dispersion_real
_atom_type_scat_dispersion_imag
_atom_type_scat_source
C C 0.0033 0.0016 'International Tables Vol C Tables 4.2.6.8 and 6.1.1.4'
H H 0.0000 0.0000 'International Tables Vol C Tables 4.2.6.8 and 6.1.1.4'
N N 0.0061 0.0033 'International Tables Vol C Tables 4.2.6.8 and 6.1.1.4'
O O 0.0106 0.0060 'International Tables Vol C Tables 4.2.6.8 and 6.1.1.4'
Cl Cl 0.1484 0.1585 'International Tables Vol C Tables 4.2.6.8 and 6.1.1.4'
Sn Sn -0.6537 1.4246 'International Tables Vol C Tables 4.2.6.8 and 6.1.1.4'

loop_
_geom_angle_atom_site_label_1
_geom_angle_atom_site_label_2
_geom_angle_atom_site_label_3
_geom_angle_site_symmetry_1
_geom_angle_site_symmetry_3
_geom_angle
_geom_angle_publ_flag
C2 Sn1 O1 . . 166.44(7) y
C2 Sn1 O2 . 3_666 92.40(7) y
O1 Sn1 O2 . 3_666 74.04(5) y
C2 Sn1 Cl1 . . 108.24(6) y
O1 Sn1 Cl1 . . 85.32(4) y
O2 Sn1 Cl1 3_666 . 159.27(4) y
C2 Sn1 Cl3 . . 98.81(7) y
O1 Sn1 Cl3 . . 80.48(4) y
O2 Sn1 Cl3 3_666 . 86.17(4) y
Cl1 Sn1 Cl3 . . 92.40(2) y
C2 Sn1 Cl2 . . 96.58(7) y
O1 Sn1 Cl2 . . 82.42(4) y
O2 Sn1 Cl2 3_666 . 84.14(4) y
Cl1 Sn1 Cl2 . . 91.38(2) y
Cl3 Sn1 Cl2 . . 162.13(2) y
C1 O1 Sn1 . . 116.64(12) ?
C1 O2 Sn1 . 3_666 114.80(11) ?
O2 C1 O1 . . 125.55(17) ?
O2 C1 C1 . 3_666 117.2(2) ?
O1 C1 C1 . 3_666 117.2(2) ?
C3 C2 Sn1 . . 115.4(3) ?
C3A C2 Sn1 . . 116.0(6) ?
C3 C2 H2A . . 108.4 ?
Sn1 C2 H2A . . 108.4 ?
C3 C2 H2B . . 108.4 ?
Sn1 C2 H2B . . 108.4 ?
H2A C2 H2B . . 107.5 ?
C3A C2 H2C . . 108.3 ?
Sn1 C2 H2C . . 108.3 ?
C3A C2 H2D . . 108.3 ?
Sn1 C2 H2D . . 108.3 ?
H2C C2 H2D . . 107.4 ?
C2 C3 C4 . . 113.7(6) ?
C2 C3 H3A . . 108.8 ?
C4 C3 H3A . . 108.8 ?
C2 C3 H3B . . 108.8 ?
C4 C3 H3B . . 108.8 ?
H3A C3 H3B . . 107.7 ?
C5 C4 C3 . . 116.7(8) ?
C5 C4 H4A . . 108.1 ?
C3 C4 H4A . . 108.1 ?
C5 C4 H4B . . 108.1 ?
C3 C4 H4B . . 108.1 ?
H4A C4 H4B . . 107.3 ?
C4 C5 H5A . . 109.5 ?
C4 C5 H5B . . 109.5 ?
H5A C5 H5B . . 109.5 ?
C4 C5 H5C . . 109.5 ?
H5A C5 H5C . . 109.5 ?
H5B C5 H5C . . 109.5 ?
C2 C3A C4A . . 109.7(11) ?
C2 C3A H3C . . 109.7 ?
C4A C3A H3C . . 109.7 ?
C2 C3A H3D . . 109.7 ?
C4A C3A H3D . . 109.7 ?
H3C C3A H3D . . 108.2 ?
C5A C4A C3A . . 97.3(16) ?
C5A C4A H4C . . 112.3 ?
C3A C4A H4C . . 112.3 ?
C5A C4A H4D . . 112.3 ?
C3A C4A H4D . . 112.3 ?
H4C C4A H4D . . 109.9 ?
C4A C5A H5D . . 109.5 ?
C4A C5A H5E . . 109.5 ?
H5D C5A H5E . . 109.5 ?
C4A C5A H5F . . 109.5 ?
H5D C5A H5F . . 109.5 ?
H5E C5A H5F . . 109.5 ?
C6 N1 C7 . . 110.7(2) ?
C6 N1 H1N . . 122(2) ?
C7 N1 H1N . . 126(2) ?
C6 N2 C8 . . 110.15(19) ?
C6 N2 H2N . . 117.8(19) ?
C8 N2 H2N . . 132.1(19) ?
N1 C6 N2 . . 106.0(2) ?
N1 C6 C9 . . 127.2(2) ?
N2 C6 C9 . . 126.7(2) ?
C8 C7 N1 . . 106.4(2) ?
C8 C7 H7 . . 126.8 ?
N1 C7 H7 . . 126.8 ?
C7 C8 N2 . . 106.6(2) ?
C7 C8 H8A . . 126.7 ?
N2 C8 H8A . . 126.7 ?
C6 C9 H9A . . 109.5 ?
C6 C9 H9B . . 109.5 ?
H9A C9 H9B . . 109.5 ?
C6 C9 H9C . . 109.5 ?
H9A C9 H9C . . 109.5 ?
H9B C9 H9C . . 109.5 ?

loop_
_geom_bond_atom_site_label_1
_geom_bond_atom_site_label_2
_geom_bond_site_symmetry_2
_geom_bond_distance
_geom_bond_publ_flag
Sn1 C2 . 2.122(2) y
Sn1 O1 . 2.1878(13) y
Sn1 O2 3_666 2.2475(13) y
Sn1 Cl1 . 2.3731(5) y
Sn1 Cl3 . 2.4460(6) y
Sn1 Cl2 . 2.4536(5) y
O1 C1 . 1.248(2) y
O2 C1 . 1.243(2) y
O2 Sn1 3_666 2.2475(13) y
C1 C1 3_666 1.531(3) ?
C2 C3 . 1.463(7) ?
C2 C3A . 1.524(16) ?
C2 H2A . 0.9900 ?
C2 H2B . 0.9900 ?
C2 H2C . 0.9900 ?
C2 H2D . 0.9900 ?
C3 C4 . 1.471(9) ?
C3 H3A . 0.9900 ?
C3 H3B . 0.9900 ?
C4 C5 . 1.443(11) ?
C4 H4A . 0.9900 ?
C4 H4B . 0.9900 ?
C5 H5A . 0.9800 ?
C5 H5B . 0.9800 ?
C5 H5C . 0.9800 ?
C3A C4A . 1.76(2) ?
C3A H3C . 0.9900 ?
C3A H3D . 0.9900 ?
C4A C5A . 1.33(2) ?
C4A H4C . 0.9900 ?
C4A H4D . 0.9900 ?
C5A H5D . 0.9800 ?
C5A H5E . 0.9800 ?
C5A H5F . 0.9800 ?
N1 C6 . 1.313(3) y
N1 C7 . 1.354(3) y
N1 H1N . 0.74(3) ?
N2 C6 . 1.323(3) y
N2 C8 . 1.356(3) y
N2 H2N . 0.77(2) ?
C6 C9 . 1.465(4) ?
C7 C8 . 1.336(3) y
C7 H7 . 0.9500 ?
C8 H8A . 0.9500 ?
C9 H9A . 0.9800 ?
C9 H9B . 0.9800 ?
C9 H9C . 0.9800 ?

loop_
_geom_hbond_atom_site_label_D
_geom_hbond_atom_site_label_H
_geom_hbond_atom_site_label_A
_geom_hbond_site_symmetry_A
_geom_hbond_distance_DH
_geom_hbond_distance_HA
_geom_hbond_distance_DA
_geom_hbond_angle_DHA
N1 H1N Cl1 . 0.74(3) 2.75(3) 3.398(2) 147(3)
N1 H1N O1 . 0.74(3) 2.44(3) 2.993(2) 133(3)
N2 H2N Cl2 1_554 0.77(2) 2.43(3) 3.187(2) 170(2)
C7 H7 Cl3 2_645 0.95 2.87 3.517(2) 126.7
C9 H9A Cl1 . 0.98 2.92 3.696(3) 136.4

loop_
_geom_torsion_atom_site_label_1
_geom_torsion_atom_site_label_2
_geom_torsion_atom_site_label_3
_geom_torsion_atom_site_label_4
_geom_torsion_site_symmetry_1
_geom_torsion_site_symmetry_4
_geom_torsion
Sn1 O2 C1 O1 3_666 . 177.81(15)
Sn1 O2 C1 C1 3_666 3_666 -1.5(3)
Sn1 O1 C1 O2 . . 178.19(15)
Sn1 O1 C1 C1 . 3_666 -2.5(3)
Sn1 C2 C3 C4 . . 179.1(5)
C2 C3 C4 C5 . . -174.8(6)
Sn1 C2 C3A C4A . . -170.7(8)
C2 C3A C4A C5A . . -83.0(15)
C7 N1 C6 N2 . . 0.7(3)
C7 N1 C6 C9 . . -178.6(3)
C8 N2 C6 N1 . . -0.6(3)
C8 N2 C6 C9 . . 178.7(3)
C6 N1 C7 C8 . . -0.5(3)
N1 C7 C8 N2 . . 0.1(3)
C6 N2 C8 C7 . . 0.3(3)

_cod_database_fobs_code 2241699
